data_7021656
loop_
_publ_author_name
'Shuttleworth, Timothy A.'
'Huertos, Miguel A.'
'Pernik, Indrek'
'Young, Rowan D.'
'Weller, Andrew S.'

_publ_section_title
;
 Bis(phosphine)boronium salts. Synthesis, structures and coordination
 chemistry.
;
_journal_issue 36
_journal_name_full 'Dalton transactions (Cambridge, England : 2003)'
_journal_page_first 12917
_journal_page_last 12925
_journal_paper_doi 10.1039/c3dt50817j
_journal_volume 42
_journal_year 2013
_chemical_formula_sum 'C99 H71 B2 Cl2 F24 P4 Rh'
_chemical_formula_weight 2035.87
_chemical_melting_point ?
_space_group_IT_number 2
_symmetry_cell_setting triclinic
_symmetry_space_group_name_Hall '-P 1'
_symmetry_space_group_name_H-M 'P -1'
_atom_sites_solution_hydrogens geom
_atom_sites_solution_primary direct
_atom_sites_solution_secondary difmap
_audit_creation_method SHELXL-97
_cell_angle_alpha 99.512(2)
_cell_angle_beta 91.448(2)
_cell_angle_gamma 99.925(2)
_cell_formula_units_Z 2
_cell_length_a 12.9019(3)
_cell_length_b 17.2700(4)
_cell_length_c 21.5728(5)
_cell_measurement_reflns_used 16782
_cell_measurement_temperature 150(2)
_cell_measurement_theta_max 74.2937
_cell_measurement_theta_min 3.4802
_cell_volume 4662.57(19)
_computing_cell_refinement 'CrysAlis, (Oxford Diffraction, 2002)'
_computing_data_collection 'SuperNova, (Oxford Diffraction, 2010)'
_computing_data_reduction 'CrysAlis, (Oxford Diffraction, 2002)'
_computing_molecular_graphics 'ORTEP3 (Farrugia, 1997)'
_computing_publication_material 'Bruker SHELXTL'
_computing_structure_refinement 'SHELXL-97 (Sheldrick, 1997)'
_computing_structure_solution 'SIR92 (Altomare et al., 1994)'
_diffrn_ambient_temperature 150(2)
_diffrn_measured_fraction_theta_full 0.965
_diffrn_measured_fraction_theta_max 0.965
_diffrn_measurement_device_type 'Oxford Diffraction SuperNova'
_diffrn_measurement_method Area
_diffrn_radiation_monochromator graphite
_diffrn_radiation_source 'fine-focus sealed tube'
_diffrn_radiation_type CuK\a
_diffrn_radiation_wavelength 1.54184
_diffrn_reflns_av_R_equivalents 0.0507
_diffrn_reflns_av_unetI/netI 0.0577
_diffrn_reflns_limit_h_max 14
_diffrn_reflns_limit_h_min -16
_diffrn_reflns_limit_k_max 21
_diffrn_reflns_limit_k_min -18
_diffrn_reflns_limit_l_max 26
_diffrn_reflns_limit_l_min -24
_diffrn_reflns_number 34348
_diffrn_reflns_theta_full 74.46
_diffrn_reflns_theta_max 74.46
_diffrn_reflns_theta_min 3.48
_exptl_absorpt_coefficient_mu 3.487
_exptl_absorpt_correction_T_max 1.0
_exptl_absorpt_correction_T_min 0.83
_exptl_absorpt_correction_type multi-scan
_exptl_absorpt_process_details 'Denzo/Scalepack (Otwinowski & Minor 1997)'
_exptl_crystal_colour orange
_exptl_crystal_density_diffrn 1.450
_exptl_crystal_density_meas ?
_exptl_crystal_density_method 'not measured'
_exptl_crystal_description plate
_exptl_crystal_F_000 2060
_exptl_crystal_size_max 0.25
_exptl_crystal_size_mid 0.15
_exptl_crystal_size_min 0.05
_refine_diff_density_max 1.743
_refine_diff_density_min -1.498
_refine_diff_density_rms 0.108
_refine_ls_extinction_method none
_refine_ls_goodness_of_fit_ref 1.028
_refine_ls_hydrogen_treatment mixed
_refine_ls_matrix_type full
_refine_ls_number_parameters 1396
_refine_ls_number_reflns 18397
_refine_ls_number_restraints 1372
_refine_ls_restrained_S_all 1.154
_refine_ls_R_factor_all 0.0760
_refine_ls_R_factor_gt 0.0680
_refine_ls_shift/su_max 0.014
_refine_ls_shift/su_mean 0.000
_refine_ls_structure_factor_coef Fsqd
_refine_ls_weighting_details 'calc w=1/[\s^2^(Fo^2^)+(0.0866P)^2^+16.0113P] where P=(Fo^2^+2Fc^2^)/3'
_refine_ls_weighting_scheme calc
_refine_ls_wR_factor_gt 0.1771
_refine_ls_wR_factor_ref 0.1848
_reflns_number_gt 16159
_reflns_number_total 18397
_reflns_threshold_expression >2sigma(I)
_cod_data_source_file c3dt50817j.txt
_cod_data_source_block 6
_cod_depositor_comments
;
The following automatic conversions were performed:

'_chemical_melting_point' value 'not measured' was changed to '?' -
the value is undefined or not given.

Automatic conversion script
Id: cif_fix_values 1891 2012-01-12 08:04:46Z andrius 

The following automatic conversions were performed:

'_exptl_crystal_density_meas' value 'not measured' was changed to '?'
- the value is perceived as not measured.

Automatic conversion script
Id: cif_fix_values 3008 2015-01-20 13:52:24Z robertas 
;
_cod_original_sg_symbol_H-M P-1
_cod_database_code 7021656

loop_
_symmetry_equiv_pos_as_xyz
'x, y, z'
'-x, -y, -z'

loop_
_atom_site_label
_atom_site_type_symbol
_atom_site_fract_x
_atom_site_fract_y
_atom_site_fract_z
_atom_site_U_iso_or_equiv
_atom_site_adp_type
_atom_site_occupancy
_atom_site_symmetry_multiplicity
_atom_site_calc_flag
_atom_site_refinement_flags
_atom_site_disorder_assembly
_atom_site_disorder_group
Rh1 Rh 0.80915(2) 0.101127(18) 0.734127(14) 0.02041(11) Uani 1 1 d . . .
B1 B 0.6660(4) 0.1621(3) 0.7765(2) 0.0232(10) Uani 1 1 d . . .
C1 C 0.9476(4) 0.0713(3) 0.8639(2) 0.0277(9) Uani 1 1 d . . .
C2 C 0.9508(4) 0.1534(3) 0.8772(2) 0.0327(10) Uani 1 1 d . . .
H2 H 0.9104 0.1777 0.8512 0.039 Uiso 1 1 calc R . .
C3 C 1.0124(4) 0.1999(3) 0.9280(3) 0.0383(12) Uani 1 1 d . . .
H3 H 1.0137 0.2558 0.9369 0.046 Uiso 1 1 calc R . .
C4 C 1.0718(4) 0.1650(4) 0.9656(3) 0.0401(12) Uani 1 1 d . . .
H4 H 1.1149 0.1971 1.0000 0.048 Uiso 1 1 calc R . .
C5 C 1.0688(5) 0.0837(4) 0.9536(3) 0.0435(13) Uani 1 1 d . . .
H5 H 1.1087 0.0596 0.9801 0.052 Uiso 1 1 calc R . .
C6 C 1.0073(5) 0.0370(3) 0.9025(3) 0.0392(12) Uani 1 1 d . . .
H6 H 1.0063 -0.0189 0.8939 0.047 Uiso 1 1 calc R . .
C7 C 0.7590(4) -0.0478(3) 0.8283(2) 0.0274(9) Uani 1 1 d . . .
C8 C 0.6552(4) -0.0434(3) 0.8134(3) 0.0345(11) Uani 1 1 d . . .
H8 H 0.6403 -0.0091 0.7856 0.041 Uiso 1 1 calc R . .
C9 C 0.5727(5) -0.0890(3) 0.8391(3) 0.0400(12) Uani 1 1 d . . .
H9 H 0.5020 -0.0846 0.8293 0.048 Uiso 1 1 calc R . .
C10 C 0.5930(5) -0.1403(3) 0.8784(3) 0.0401(12) Uani 1 1 d . . .
H10 H 0.5367 -0.1716 0.8956 0.048 Uiso 1 1 calc R . .
C11 C 0.6963(5) -0.1460(4) 0.8926(3) 0.0497(15) Uani 1 1 d . . .
H11 H 0.7108 -0.1815 0.9196 0.060 Uiso 1 1 calc R . .
C12 C 0.7779(5) -0.1007(4) 0.8679(3) 0.0443(14) Uani 1 1 d . . .
H12 H 0.8484 -0.1055 0.8779 0.053 Uiso 1 1 calc R . .
C13 C 0.9459(4) -0.0604(3) 0.7632(2) 0.0270(9) Uani 1 1 d . . .
C14 C 0.8974(4) -0.1376(3) 0.7369(3) 0.0354(11) Uani 1 1 d . . .
H14 H 0.8231 -0.1526 0.7375 0.042 Uiso 1 1 calc R . .
C15 C 0.9566(5) -0.1927(3) 0.7099(3) 0.0437(13) Uani 1 1 d . . .
H15 H 0.9227 -0.2453 0.6921 0.052 Uiso 1 1 calc R . .
C16 C 1.0639(5) -0.1716(4) 0.7088(3) 0.0455(14) Uani 1 1 d . . .
H16 H 1.1043 -0.2095 0.6902 0.055 Uiso 1 1 calc R . .
C17 C 1.1134(5) -0.0951(4) 0.7345(3) 0.0446(13) Uani 1 1 d . . .
H17 H 1.1876 -0.0805 0.7334 0.054 Uiso 1 1 calc R . .
C18 C 1.0548(4) -0.0399(3) 0.7619(3) 0.0355(11) Uani 1 1 d . . .
H18 H 1.0892 0.0124 0.7800 0.043 Uiso 1 1 calc R . .
C19 C 0.8652(4) -0.0358(3) 0.6145(2) 0.0242(9) Uani 1 1 d . . .
C20 C 0.7586(4) -0.0718(3) 0.6112(2) 0.0294(10) Uani 1 1 d . . .
H20 H 0.7081 -0.0422 0.6293 0.035 Uiso 1 1 calc R . .
C21 C 0.7267(4) -0.1502(3) 0.5818(2) 0.0332(11) Uani 1 1 d . . .
H21 H 0.6540 -0.1734 0.5785 0.040 Uiso 1 1 calc R . .
C22 C 0.7997(5) -0.1949(3) 0.5571(3) 0.0405(13) Uani 1 1 d . . .
H22 H 0.7776 -0.2488 0.5371 0.049 Uiso 1 1 calc R . .
C23 C 0.9048(5) -0.1607(3) 0.5617(3) 0.0431(13) Uani 1 1 d . . .
H23 H 0.9551 -0.1918 0.5455 0.052 Uiso 1 1 calc R . .
C24 C 0.9387(4) -0.0814(3) 0.5897(2) 0.0332(11) Uani 1 1 d . . .
H24 H 1.0114 -0.0585 0.5918 0.040 Uiso 1 1 calc R . .
C25 C 1.0387(4) 0.0996(3) 0.6533(2) 0.0260(9) Uani 1 1 d . . .
C26 C 1.0904(4) 0.1334(3) 0.7116(2) 0.0321(10) Uani 1 1 d . . .
H26 H 1.0510 0.1417 0.7479 0.039 Uiso 1 1 calc R . .
C27 C 1.1996(5) 0.1550(4) 0.7162(3) 0.0443(13) Uani 1 1 d . . .
H27 H 1.2348 0.1773 0.7560 0.053 Uiso 1 1 calc R . .
C28 C 1.2571(4) 0.1441(4) 0.6634(3) 0.0442(13) Uani 1 1 d . . .
H28 H 1.3318 0.1579 0.6670 0.053 Uiso 1 1 calc R . .
C29 C 1.2060(4) 0.1131(3) 0.6051(3) 0.0404(12) Uani 1 1 d . . .
H29 H 1.2455 0.1067 0.5686 0.048 Uiso 1 1 calc R . .
C30 C 1.0979(4) 0.0914(3) 0.5998(2) 0.0321(10) Uani 1 1 d . . .
H30 H 1.0632 0.0707 0.5596 0.039 Uiso 1 1 calc R . .
C31 C 0.8649(4) 0.1152(3) 0.5789(2) 0.0255(9) Uani 1 1 d . . .
C32 C 0.8061(4) 0.0721(3) 0.5250(2) 0.0326(10) Uani 1 1 d . . .
H32 H 0.7791 0.0169 0.5229 0.039 Uiso 1 1 calc R . .
C37 C 0.6298(3) 0.1639(3) 0.6346(2) 0.0228(8) Uani 1 1 d . . .
C38 C 0.5605(4) 0.0915(3) 0.6293(2) 0.0308(10) Uani 1 1 d . . .
H38 H 0.5627 0.0595 0.6610 0.037 Uiso 1 1 calc R . .
C39 C 0.4880(4) 0.0656(3) 0.5782(3) 0.0376(12) Uani 1 1 d . . .
H39 H 0.4418 0.0158 0.5750 0.045 Uiso 1 1 calc R . .
C40 C 0.4827(4) 0.1119(4) 0.5319(3) 0.0415(13) Uani 1 1 d . . .
H40 H 0.4326 0.0943 0.4972 0.050 Uiso 1 1 calc R . .
C41 C 0.5513(5) 0.1840(4) 0.5368(3) 0.0434(13) Uani 1 1 d . . .
H41 H 0.5483 0.2160 0.5051 0.052 Uiso 1 1 calc R . .
C42 C 0.6244(4) 0.2101(3) 0.5875(2) 0.0328(11) Uani 1 1 d . . .
H42 H 0.6711 0.2596 0.5903 0.039 Uiso 1 1 calc R . .
C43 C 0.7890(4) 0.2943(3) 0.7070(2) 0.0250(9) Uani 1 1 d . . .
C44 C 0.7346(4) 0.3552(3) 0.6988(2) 0.0333(11) Uani 1 1 d . . .
H44 H 0.6616 0.3431 0.6864 0.040 Uiso 1 1 calc R . .
C45 C 0.7881(6) 0.4345(3) 0.7088(3) 0.0482(15) Uani 1 1 d . . .
H45 H 0.7511 0.4763 0.7037 0.058 Uiso 1 1 calc R . .
C046 C 0.9033(4) 0.1961(3) 0.5806(2) 0.0302(10) Uani 1 1 d . . .
H046 H 0.9449 0.2262 0.6163 0.036 Uiso 1 1 calc R . .
C46 C 0.8933(6) 0.4518(3) 0.7259(3) 0.0511(17) Uani 1 1 d . . .
H46 H 0.9289 0.5057 0.7326 0.061 Uiso 1 1 calc R . .
C47 C 0.9489(5) 0.3916(4) 0.7336(3) 0.0461(15) Uani 1 1 d . . .
H47 H 1.0222 0.4042 0.7451 0.055 Uiso 1 1 calc R . .
C48 C 0.8966(4) 0.3130(3) 0.7244(2) 0.0329(11) Uani 1 1 d . . .
H48 H 0.9342 0.2717 0.7300 0.040 Uiso 1 1 calc R . .
C49 C 0.5638(4) 0.3100(3) 0.8090(2) 0.0294(10) Uani 1 1 d . . .
C50 C 0.4951(4) 0.2796(3) 0.7566(3) 0.0373(12) Uani 1 1 d . . .
H50 H 0.4805 0.2238 0.7415 0.045 Uiso 1 1 calc R . .
C51 C 0.4472(5) 0.3306(4) 0.7261(4) 0.0505(16) Uani 1 1 d . . .
H51 H 0.3993 0.3095 0.6908 0.061 Uiso 1 1 calc R . .
C52 C 0.4697(5) 0.4120(4) 0.7476(4) 0.0530(16) Uani 1 1 d . . .
H52 H 0.4393 0.4470 0.7260 0.064 Uiso 1 1 calc R . .
C53 C 0.5364(5) 0.4424(3) 0.8003(3) 0.0462(14) Uani 1 1 d . . .
H53 H 0.5501 0.4982 0.8155 0.055 Uiso 1 1 calc R . .
C54 C 0.5837(5) 0.3919(3) 0.8313(3) 0.0361(11) Uani 1 1 d . . .
H54 H 0.6294 0.4132 0.8676 0.043 Uiso 1 1 calc R . .
C055 C 0.8813(4) 0.2332(3) 0.5304(3) 0.0360(11) Uani 1 1 d . . .
H055 H 0.9061 0.2887 0.5325 0.043 Uiso 1 1 calc R . .
C55 C 0.7307(4) 0.2995(3) 0.8991(2) 0.0281(9) Uani 1 1 d . . .
C56 C 0.8116(5) 0.3504(3) 0.8774(3) 0.0404(12) Uani 1 1 d . . .
H56 H 0.8142 0.3523 0.8337 0.048 Uiso 1 1 calc R . .
C57 C 0.8891(5) 0.3988(4) 0.9198(3) 0.0460(14) Uani 1 1 d . . .
H57 H 0.9435 0.4346 0.9051 0.055 Uiso 1 1 calc R . .
C58 C 0.8863(5) 0.3943(4) 0.9828(3) 0.0428(13) Uani 1 1 d . . .
H58 H 0.9397 0.4265 1.0116 0.051 Uiso 1 1 calc R . .
C59 C 0.8071(5) 0.3438(4) 1.0043(3) 0.0422(13) Uani 1 1 d . . .
H59 H 0.8057 0.3415 1.0480 0.051 Uiso 1 1 calc R . .
C60 C 0.7289(4) 0.2961(3) 0.9629(2) 0.0351(11) Uani 1 1 d . . .
H60 H 0.6742 0.2612 0.9782 0.042 Uiso 1 1 calc R . .
C61 C 0.5312(4) 0.1875(3) 0.8872(2) 0.0300(10) Uani 1 1 d . . .
C062 C 0.8232(4) 0.1889(3) 0.4773(3) 0.0383(12) Uani 1 1 d . . .
H062 H 0.8086 0.2140 0.4430 0.046 Uiso 1 1 calc R . .
C62 C 0.4350(5) 0.2110(3) 0.8976(3) 0.0431(13) Uani 1 1 d . . .
H62 H 0.4199 0.2573 0.8834 0.052 Uiso 1 1 calc R . .
C63 C 0.3604(6) 0.1659(4) 0.9291(4) 0.061(2) Uani 1 1 d . . .
H63 H 0.2938 0.1812 0.9361 0.073 Uiso 1 1 calc R . .
C64 C 0.3831(6) 0.0995(4) 0.9502(3) 0.059(2) Uani 1 1 d . . .
H64 H 0.3322 0.0693 0.9720 0.071 Uiso 1 1 calc R . .
C65 C 0.4792(6) 0.0764(4) 0.9399(3) 0.0566(18) Uani 1 1 d . . .
H65 H 0.4945 0.0306 0.9548 0.068 Uiso 1 1 calc R . .
C66 C 0.5532(5) 0.1200(3) 0.9079(3) 0.0421(13) Uani 1 1 d . . .
H66 H 0.6190 0.1036 0.9002 0.051 Uiso 1 1 calc R . .
C090 C 0.7867(5) 0.1087(4) 0.4745(3) 0.0401(12) Uani 1 1 d . . .
H090 H 0.7481 0.0784 0.4378 0.048 Uiso 1 1 calc R . .
P1 P 0.86634(9) 0.01381(6) 0.79467(5) 0.0228(2) Uani 1 1 d . . .
P2 P 0.89497(9) 0.07049(6) 0.64752(5) 0.0216(2) Uani 1 1 d . . .
P3 P 0.72474(8) 0.19125(6) 0.70119(5) 0.0199(2) Uani 1 1 d . . .
P4 P 0.62830(9) 0.24093(7) 0.84334(5) 0.0233(2) Uani 1 1 d . . .
B100 B 0.7411(4) 0.3729(3) 0.2295(2) 0.0229(10) Uani 1 1 d . . .
C201 C 0.6399(4) 0.3226(3) 0.2583(2) 0.0247(9) Uani 1 1 d . A .
C202 C 0.6447(4) 0.2511(3) 0.2801(2) 0.0275(9) Uani 1 1 d . . .
H202 H 0.7083 0.2304 0.2774 0.033 Uiso 1 1 calc R . .
C203 C 0.5584(4) 0.2097(3) 0.3057(2) 0.0302(10) Uani 1 1 d D A .
C207 C 0.5688(3) 0.1332(3) 0.3273(2) 0.0382(12) Uani 1 1 d D . .
F1 F 0.5151(8) 0.1197(6) 0.3763(5) 0.075(3) Uani 0.478(10) 1 d PDU A 1
F2 F 0.6679(5) 0.1311(5) 0.3463(5) 0.055(2) Uani 0.478(10) 1 d PDU A 1
F3 F 0.5446(10) 0.0694(4) 0.2844(4) 0.081(3) Uani 0.478(10) 1 d PDU A 1
F101 F 0.6063(8) 0.0832(4) 0.2839(4) 0.063(2) Uani 0.522(10) 1 d PDU A 2
F102 F 0.4759(5) 0.0910(4) 0.3362(5) 0.062(2) Uani 0.522(10) 1 d PDU A 2
F103 F 0.6261(9) 0.1417(5) 0.3783(4) 0.094(3) Uani 0.522(10) 1 d PDU A 2
C204 C 0.4649(4) 0.2379(3) 0.3109(3) 0.0356(11) Uani 1 1 d . . .
H204 H 0.4057 0.2089 0.3274 0.043 Uiso 1 1 calc R A .
C205 C 0.4599(4) 0.3094(3) 0.2915(3) 0.0393(12) Uani 1 1 d D A .
C208 C 0.3599(6) 0.3406(3) 0.2969(3) 0.0706(15) Uani 0.490(9) 1 d PDU A 1
F4 F 0.2853(6) 0.2990(6) 0.2544(5) 0.099(3) Uani 0.490(9) 1 d PDU A 1
F5 F 0.3652(6) 0.4142(4) 0.2886(6) 0.070(2) Uani 0.490(9) 1 d PDU A 1
F6 F 0.3165(8) 0.3348(7) 0.3513(4) 0.094(3) Uani 0.490(9) 1 d PDU A 1
C308 C 0.3620(6) 0.3440(4) 0.2975(3) 0.0706(15) Uani 0.510(9) 1 d PDU A 2
F104 F 0.3775(7) 0.4147(4) 0.3340(6) 0.093(3) Uani 0.510(9) 1 d PDU A 2
F105 F 0.2832(5) 0.3002(4) 0.3204(5) 0.063(2) Uani 0.510(9) 1 d PDU A 2
F106 F 0.3242(8) 0.3577(8) 0.2436(4) 0.102(3) Uani 0.510(9) 1 d PDU A 2
C206 C 0.5450(4) 0.3508(3) 0.2659(3) 0.0320(10) Uani 1 1 d . . .
H206 H 0.5388 0.3999 0.2531 0.038 Uiso 1 1 calc R A .
C209 C 0.8108(4) 0.3147(3) 0.1878(2) 0.0239(9) Uani 1 1 d . . .
C210 C 0.9169(4) 0.3426(3) 0.1774(2) 0.0270(9) Uani 1 1 d . B .
H210 H 0.9496 0.3943 0.1980 0.032 Uiso 1 1 calc R . .
C211 C 0.9754(4) 0.2970(3) 0.1379(2) 0.0320(10) Uani 1 1 d D . .
C215 C 1.0869(6) 0.3308(4) 0.1282(3) 0.0475(12) Uani 0.352(19) 1 d PDU B 1
F7 F 1.1374(8) 0.3660(10) 0.1833(4) 0.057(3) Uani 0.352(19) 1 d PDU B 1
F8 F 1.1430(8) 0.2775(7) 0.1037(8) 0.060(4) Uani 0.352(19) 1 d PDU B 1
F9 F 1.0965(8) 0.3875(10) 0.0932(9) 0.070(3) Uani 0.352(19) 1 d PDU B 1
C315 C 1.0867(5) 0.3296(3) 0.1265(3) 0.0475(12) Uani 0.648(19) 1 d PDU B 2
F107 F 1.0950(5) 0.3508(7) 0.0701(3) 0.063(2) Uani 0.648(19) 1 d PDU B 2
F108 F 1.1298(5) 0.3927(5) 0.1683(5) 0.071(2) Uani 0.648(19) 1 d PDU B 2
F109 F 1.1485(5) 0.2755(4) 0.1263(5) 0.059(2) Uani 0.648(19) 1 d PDU B 2
C212 C 0.9296(4) 0.2221(3) 0.1055(3) 0.0353(11) Uani 1 1 d . B .
H212 H 0.9693 0.1907 0.0785 0.042 Uiso 1 1 calc R . .
C213 C 0.8247(4) 0.1945(3) 0.1138(2) 0.0319(10) Uani 1 1 d D . .
C216 C 0.7711(4) 0.1143(3) 0.0803(2) 0.0447(13) Uani 1 1 d D B .
F10 F 0.7768(14) 0.0571(4) 0.1134(7) 0.067(4) Uani 0.49(3) 1 d PDU B 1
F11 F 0.8133(12) 0.0925(9) 0.0263(6) 0.085(4) Uani 0.49(3) 1 d PDU B 1
F12 F 0.6702(6) 0.1107(6) 0.0661(8) 0.053(3) Uani 0.49(3) 1 d PDU B 1
F110 F 0.6882(10) 0.1177(6) 0.0447(8) 0.068(4) Uani 0.51(3) 1 d PDU B 2
F111 F 0.7340(16) 0.0666(6) 0.1208(4) 0.070(4) Uani 0.51(3) 1 d PDU B 2
F112 F 0.8326(7) 0.0755(6) 0.0449(7) 0.069(3) Uani 0.51(3) 1 d PDU B 2
C214 C 0.7667(4) 0.2397(3) 0.1545(2) 0.0276(9) Uani 1 1 d . B .
H214 H 0.6951 0.2186 0.1596 0.033 Uiso 1 1 calc R . .
C217 C 0.7025(4) 0.4234(3) 0.1781(2) 0.0257(9) Uani 1 1 d . . .
C218 C 0.6180(4) 0.3884(3) 0.1350(2) 0.0300(10) Uani 1 1 d . . .
H218 H 0.5789 0.3380 0.1395 0.036 Uiso 1 1 calc R . .
C219 C 0.5890(5) 0.4246(3) 0.0859(3) 0.0364(11) Uani 1 1 d . . .
C220 C 0.6441(5) 0.4979(3) 0.0776(3) 0.0389(12) Uani 1 1 d . C .
H220 H 0.6247 0.5228 0.0440 0.047 Uiso 1 1 calc R . .
C221 C 0.7283(4) 0.5342(3) 0.1195(2) 0.0356(11) Uani 1 1 d D . .
C224 C 0.7889(4) 0.6118(4) 0.1107(3) 0.0567(14) Uani 0.547(8) 1 d PDU C 1
F16 F 0.8524(7) 0.6035(5) 0.0626(4) 0.084(3) Uani 0.547(8) 1 d PDU C 1
F17 F 0.8538(7) 0.6498(5) 0.1580(4) 0.078(3) Uani 0.547(8) 1 d PDU C 1
F18 F 0.7317(5) 0.6615(4) 0.0940(5) 0.074(2) Uani 0.547(8) 1 d PDU C 1
C324 C 0.7862(5) 0.6140(4) 0.1131(3) 0.0567(14) Uani 0.453(8) 1 d PDU C 2
F116 F 0.7478(8) 0.6721(4) 0.1475(6) 0.082(3) Uani 0.453(8) 1 d PDU C 2
F117 F 0.7835(10) 0.6306(6) 0.0557(4) 0.089(3) Uani 0.453(8) 1 d PDU C 2
F118 F 0.8864(5) 0.6282(5) 0.1331(6) 0.066(3) Uani 0.453(8) 1 d PDU C 2
C222 C 0.7572(4) 0.4972(3) 0.1686(2) 0.0295(10) Uani 1 1 d . C .
H222 H 0.8158 0.5231 0.1964 0.035 Uiso 1 1 calc R . .
C223 C 0.4957(6) 0.3857(4) 0.0427(3) 0.0492(15) Uani 1 1 d . . .
C225 C 0.8095(4) 0.4294(3) 0.2905(2) 0.0236(9) Uani 1 1 d . . .
C226 C 0.7844(4) 0.5028(3) 0.3173(2) 0.0287(10) Uani 1 1 d . D .
H226 H 0.7281 0.5213 0.2985 0.034 Uiso 1 1 calc R . .
C227 C 0.8391(4) 0.5495(3) 0.3706(2) 0.0343(11) Uani 1 1 d D . .
C228 C 0.9207(4) 0.5244(3) 0.4004(2) 0.0320(10) Uani 1 1 d . D .
H228 H 0.9580 0.5564 0.4369 0.038 Uiso 1 1 calc R . .
C229 C 0.9459(4) 0.4518(3) 0.3755(2) 0.0283(10) Uani 1 1 d . . .
C230 C 0.8911(4) 0.4047(3) 0.3218(2) 0.0260(9) Uani 1 1 d . D .
H230 H 0.9097 0.3545 0.3062 0.031 Uiso 1 1 calc R . .
C231 C 0.8103(4) 0.6285(4) 0.3944(2) 0.0587(14) Uani 0.725(9) 1 d PDU D 1
F19 F 0.8359(6) 0.6800(3) 0.3542(3) 0.081(2) Uani 0.725(9) 1 d PDU D 1
F20 F 0.7087(4) 0.6270(3) 0.3982(4) 0.0706(19) Uani 0.725(9) 1 d PDU D 1
F21 F 0.8606(5) 0.6663(4) 0.4473(3) 0.073(2) Uani 0.725(9) 1 d PDU D 1
C331 C 0.8081(6) 0.6269(5) 0.3971(4) 0.0587(14) Uani 0.275(9) 1 d PDU D 2
F119 F 0.7423(12) 0.6191(7) 0.4424(7) 0.080(4) Uani 0.275(9) 1 d PDU D 2
F120 F 0.8878(8) 0.6821(6) 0.4238(7) 0.061(4) Uani 0.275(9) 1 d PDU D 2
F121 F 0.7603(14) 0.6599(7) 0.3560(6) 0.078(4) Uani 0.275(9) 1 d PDU D 2
C232 C 1.0330(5) 0.4212(3) 0.4052(3) 0.0387(12) Uani 1 1 d . D .
F13 F 0.4704(4) 0.3077(3) 0.0429(2) 0.0808(16) Uani 1 1 d U . .
F14 F 0.4108(3) 0.4186(3) 0.0572(2) 0.0701(12) Uani 1 1 d U . .
F15 F 0.5118(4) 0.3930(2) -0.01729(17) 0.0587(10) Uani 1 1 d U . .
F22 F 0.9985(4) 0.3610(3) 0.4347(2) 0.0774(14) Uani 1 1 d U . .
F23 F 1.0923(3) 0.4771(2) 0.44844(18) 0.0593(10) Uani 1 1 d U . .
F24 F 1.0998(3) 0.3957(2) 0.36372(18) 0.0539(9) Uani 1 1 d U . .
Cl1 Cl 0.4573(6) 0.5914(4) 0.4430(4) 0.163(4) Uani 0.638(9) 1 d PDU E 1
C500 C 0.353(2) 0.5602(13) 0.4844(15) 0.22(2) Uani 0.638(9) 1 d PD E 1
H50A H 0.3709 0.5171 0.5055 0.268 Uiso 0.638(9) 1 calc PR E 1
H50B H 0.2931 0.5359 0.4538 0.268 Uiso 0.638(9) 1 calc PR E 1
Cl01 Cl 0.5115(11) 0.6234(8) 0.5238(8) 0.164(6) Uani 0.362(9) 1 d PDU E 2
C005 C 0.4046(13) 0.576(2) 0.5548(19) 0.118(12) Uani 0.362(9) 1 d PD E 2
H00A H 0.3861 0.5197 0.5342 0.141 Uiso 0.362(9) 1 calc PR E 2
H00B H 0.4169 0.5788 0.6006 0.141 Uiso 0.362(9) 1 calc PR E 2
Cl3 Cl 0.3090(5) 0.6271(3) 0.5400(3) 0.203(2) Uani 1 1 d DU . .
H1A H 0.595(4) 0.123(3) 0.766(3) 0.026(13) Uiso 1 1 d . . .
H1B H 0.721(6) 0.131(4) 0.799(4) 0.06(2) Uiso 1 1 d . . .

loop_
_atom_site_aniso_label
_atom_site_aniso_U_11
_atom_site_aniso_U_22
_atom_site_aniso_U_33
_atom_site_aniso_U_23
_atom_site_aniso_U_13
_atom_site_aniso_U_12
Rh1 0.02476(18) 0.02088(17) 0.01934(16) 0.00952(12) 0.00527(12) 0.00813(12)
B1 0.024(2) 0.017(2) 0.030(3) 0.0067(19) 0.0062(19) 0.0043(18)
C1 0.031(2) 0.027(2) 0.025(2) 0.0066(18) 0.0010(18) 0.0038(18)
C2 0.036(3) 0.028(2) 0.034(3) 0.009(2) 0.003(2) 0.005(2)
C3 0.040(3) 0.034(3) 0.039(3) 0.003(2) 0.007(2) 0.005(2)
C4 0.036(3) 0.053(3) 0.029(3) 0.000(2) 0.003(2) 0.005(2)
C5 0.045(3) 0.054(3) 0.033(3) 0.009(2) -0.008(2) 0.014(3)
C6 0.050(3) 0.035(3) 0.034(3) 0.008(2) -0.008(2) 0.012(2)
C7 0.034(2) 0.027(2) 0.025(2) 0.0111(18) 0.0062(18) 0.0094(19)
C8 0.038(3) 0.030(2) 0.038(3) 0.017(2) -0.002(2) 0.005(2)
C9 0.035(3) 0.039(3) 0.048(3) 0.017(2) 0.002(2) 0.002(2)
C10 0.045(3) 0.038(3) 0.041(3) 0.019(2) 0.015(2) 0.002(2)
C11 0.052(4) 0.058(4) 0.051(4) 0.037(3) 0.016(3) 0.015(3)
C12 0.041(3) 0.056(4) 0.049(3) 0.035(3) 0.012(3) 0.019(3)
C13 0.036(2) 0.023(2) 0.026(2) 0.0088(17) 0.0037(19) 0.0123(19)
C14 0.037(3) 0.031(3) 0.041(3) 0.009(2) 0.004(2) 0.009(2)
C15 0.056(4) 0.028(3) 0.050(3) 0.007(2) 0.009(3) 0.014(2)
C16 0.055(4) 0.039(3) 0.051(3) 0.011(3) 0.014(3) 0.027(3)
C17 0.036(3) 0.050(3) 0.053(3) 0.012(3) 0.006(3) 0.018(3)
C18 0.036(3) 0.032(3) 0.042(3) 0.010(2) 0.002(2) 0.013(2)
C19 0.028(2) 0.026(2) 0.021(2) 0.0100(17) 0.0067(17) 0.0023(17)
C20 0.031(2) 0.031(2) 0.028(2) 0.0085(19) 0.0092(19) 0.0071(19)
C21 0.038(3) 0.031(2) 0.030(2) 0.011(2) 0.005(2) -0.002(2)
C22 0.056(3) 0.026(2) 0.037(3) 0.002(2) 0.013(2) 0.002(2)
C23 0.052(3) 0.029(3) 0.050(3) 0.002(2) 0.021(3) 0.014(2)
C24 0.034(3) 0.031(2) 0.036(3) 0.007(2) 0.014(2) 0.008(2)
C25 0.025(2) 0.026(2) 0.029(2) 0.0092(18) 0.0052(18) 0.0069(17)
C26 0.031(2) 0.035(3) 0.030(2) 0.007(2) 0.0022(19) 0.004(2)
C27 0.036(3) 0.047(3) 0.045(3) 0.003(3) -0.005(2) 0.001(2)
C28 0.025(3) 0.047(3) 0.058(4) 0.006(3) 0.004(2) 0.002(2)
C29 0.033(3) 0.040(3) 0.048(3) 0.007(2) 0.015(2) 0.004(2)
C30 0.030(2) 0.035(3) 0.030(2) 0.007(2) 0.0085(19) 0.002(2)
C31 0.025(2) 0.028(2) 0.025(2) 0.0073(18) 0.0067(17) 0.0070(18)
C32 0.039(3) 0.029(2) 0.030(2) 0.008(2) -0.001(2) 0.003(2)
C37 0.023(2) 0.027(2) 0.0197(19) 0.0099(17) 0.0027(16) 0.0030(17)
C38 0.037(3) 0.030(2) 0.027(2) 0.0116(19) 0.002(2) 0.005(2)
C39 0.033(3) 0.037(3) 0.040(3) 0.007(2) -0.003(2) -0.002(2)
C40 0.033(3) 0.054(3) 0.036(3) 0.011(2) -0.008(2) 0.003(2)
C41 0.050(3) 0.050(3) 0.034(3) 0.021(2) -0.006(2) 0.007(3)
C42 0.035(3) 0.034(3) 0.033(3) 0.017(2) 0.001(2) 0.003(2)
C43 0.031(2) 0.022(2) 0.022(2) 0.0081(17) 0.0061(17) 0.0012(17)
C44 0.041(3) 0.024(2) 0.037(3) 0.013(2) 0.010(2) 0.005(2)
C45 0.072(4) 0.023(3) 0.052(3) 0.014(2) 0.020(3) 0.005(3)
C046 0.034(3) 0.033(2) 0.025(2) 0.0082(19) 0.0062(19) 0.007(2)
C46 0.070(4) 0.029(3) 0.046(3) 0.006(2) 0.019(3) -0.016(3)
C47 0.041(3) 0.049(3) 0.037(3) 0.001(2) 0.012(2) -0.016(3)
C48 0.032(3) 0.038(3) 0.026(2) 0.006(2) 0.0056(19) -0.002(2)
C49 0.028(2) 0.027(2) 0.036(3) 0.0075(19) 0.0076(19) 0.0083(18)
C50 0.032(3) 0.030(3) 0.053(3) 0.012(2) -0.003(2) 0.009(2)
C51 0.038(3) 0.044(3) 0.074(4) 0.019(3) -0.012(3) 0.014(3)
C52 0.044(3) 0.043(3) 0.082(5) 0.027(3) 0.000(3) 0.021(3)
C53 0.055(4) 0.030(3) 0.059(4) 0.011(3) 0.010(3) 0.020(3)
C54 0.044(3) 0.028(2) 0.039(3) 0.006(2) 0.010(2) 0.013(2)
C055 0.042(3) 0.035(3) 0.036(3) 0.019(2) 0.011(2) 0.007(2)
C55 0.031(2) 0.028(2) 0.026(2) 0.0026(18) 0.0038(18) 0.0082(19)
C56 0.043(3) 0.043(3) 0.031(3) 0.004(2) 0.009(2) -0.002(2)
C57 0.041(3) 0.044(3) 0.045(3) 0.004(3) 0.006(3) -0.010(2)
C58 0.044(3) 0.040(3) 0.041(3) 0.003(2) -0.007(2) 0.004(2)
C59 0.049(3) 0.045(3) 0.033(3) 0.011(2) -0.006(2) 0.006(3)
C60 0.040(3) 0.037(3) 0.030(2) 0.012(2) 0.002(2) 0.005(2)
C61 0.035(3) 0.028(2) 0.025(2) 0.0029(18) 0.0094(19) -0.0029(19)
C062 0.041(3) 0.048(3) 0.033(3) 0.022(2) 0.006(2) 0.012(2)
C62 0.038(3) 0.038(3) 0.051(3) 0.003(2) 0.022(3) 0.002(2)
C63 0.047(4) 0.053(4) 0.072(5) -0.005(3) 0.031(3) -0.009(3)
C64 0.069(4) 0.047(4) 0.046(3) -0.004(3) 0.031(3) -0.023(3)
C65 0.087(5) 0.043(3) 0.037(3) 0.015(3) 0.017(3) -0.009(3)
C66 0.052(3) 0.044(3) 0.034(3) 0.018(2) 0.015(2) 0.004(3)
C090 0.046(3) 0.048(3) 0.027(2) 0.015(2) -0.005(2) 0.006(2)
P1 0.0285(6) 0.0214(5) 0.0229(5) 0.0111(4) 0.0033(4) 0.0092(4)
P2 0.0236(5) 0.0240(5) 0.0199(5) 0.0084(4) 0.0063(4) 0.0064(4)
P3 0.0220(5) 0.0189(5) 0.0216(5) 0.0097(4) 0.0036(4) 0.0056(4)
P4 0.0249(5) 0.0220(5) 0.0247(5) 0.0078(4) 0.0073(4) 0.0048(4)
B100 0.023(2) 0.020(2) 0.027(2) 0.0113(19) 0.0045(19) 0.0032(18)
C201 0.027(2) 0.025(2) 0.023(2) 0.0097(17) 0.0018(17) 0.0033(17)
C202 0.028(2) 0.031(2) 0.027(2) 0.0137(19) 0.0024(18) 0.0054(18)
C203 0.033(2) 0.030(2) 0.031(2) 0.017(2) 0.0026(19) 0.0054(19)
C207 0.038(3) 0.037(3) 0.047(3) 0.027(2) 0.007(2) 0.008(2)
F1 0.090(6) 0.082(5) 0.083(6) 0.064(5) 0.047(5) 0.043(5)
F2 0.044(4) 0.056(4) 0.083(5) 0.056(4) 0.003(4) 0.013(3)
F3 0.106(7) 0.052(5) 0.086(6) 0.024(4) -0.035(5) 0.010(5)
F101 0.076(5) 0.046(4) 0.088(5) 0.040(3) 0.036(4) 0.037(4)
F102 0.048(4) 0.038(4) 0.112(6) 0.048(4) 0.019(4) 0.004(3)
F103 0.122(7) 0.081(5) 0.081(6) 0.052(5) -0.045(5) -0.001(5)
C204 0.031(3) 0.035(3) 0.046(3) 0.021(2) 0.009(2) 0.004(2)
C205 0.033(3) 0.038(3) 0.054(3) 0.022(2) 0.013(2) 0.011(2)
C208 0.049(3) 0.064(3) 0.116(4) 0.046(3) 0.028(3) 0.023(2)
F4 0.055(4) 0.093(5) 0.154(6) 0.026(5) -0.008(5) 0.026(4)
F5 0.048(4) 0.054(4) 0.133(6) 0.055(4) 0.037(4) 0.034(3)
F6 0.075(5) 0.099(6) 0.125(6) 0.039(5) 0.046(5) 0.039(4)
C308 0.049(3) 0.064(3) 0.116(4) 0.046(3) 0.028(3) 0.023(2)
F104 0.070(5) 0.079(5) 0.139(6) 0.014(5) 0.025(5) 0.041(4)
F105 0.029(3) 0.046(4) 0.123(6) 0.034(4) 0.033(4) 0.011(3)
F106 0.073(5) 0.126(6) 0.129(6) 0.053(5) 0.007(5) 0.046(5)
C206 0.031(2) 0.026(2) 0.044(3) 0.017(2) 0.007(2) 0.0068(19)
C209 0.030(2) 0.021(2) 0.023(2) 0.0098(17) 0.0015(17) 0.0055(17)
C210 0.030(2) 0.028(2) 0.025(2) 0.0097(18) 0.0015(18) 0.0054(18)
C211 0.031(2) 0.034(3) 0.031(2) 0.006(2) 0.004(2) 0.007(2)
C215 0.036(2) 0.052(3) 0.052(3) 0.002(2) 0.010(2) 0.007(2)
F7 0.038(5) 0.059(6) 0.064(6) -0.006(5) 0.002(4) 0.000(4)
F8 0.041(5) 0.074(6) 0.054(6) -0.022(5) 0.009(4) 0.011(4)
F9 0.053(5) 0.074(6) 0.082(6) 0.024(5) 0.012(5) -0.001(5)
C315 0.036(2) 0.052(3) 0.052(3) 0.002(2) 0.010(2) 0.007(2)
F107 0.052(3) 0.076(5) 0.058(4) 0.021(4) 0.018(3) -0.008(3)
F108 0.042(3) 0.063(4) 0.090(5) -0.025(4) 0.019(3) -0.005(3)
F109 0.038(3) 0.075(4) 0.065(5) 0.002(3) 0.002(3) 0.022(3)
C212 0.040(3) 0.035(3) 0.033(3) 0.003(2) 0.003(2) 0.014(2)
C213 0.038(3) 0.024(2) 0.034(3) 0.0034(19) -0.002(2) 0.008(2)
C216 0.049(3) 0.031(3) 0.052(3) 0.000(2) -0.002(3) 0.007(2)
F10 0.083(7) 0.028(4) 0.089(6) 0.009(4) -0.025(5) 0.013(4)
F11 0.083(7) 0.076(7) 0.074(6) -0.028(5) 0.022(5) -0.006(5)
F12 0.046(4) 0.045(4) 0.059(6) -0.015(4) -0.009(4) 0.007(3)
F110 0.078(6) 0.055(5) 0.062(6) -0.010(4) -0.032(5) 0.014(4)
F111 0.092(8) 0.039(4) 0.069(5) 0.007(4) 0.006(5) -0.015(4)
F112 0.068(5) 0.037(4) 0.091(7) -0.028(4) -0.001(5) 0.021(4)
C214 0.031(2) 0.024(2) 0.029(2) 0.0105(18) 0.0020(19) 0.0039(18)
C217 0.029(2) 0.024(2) 0.027(2) 0.0097(18) 0.0046(18) 0.0064(18)
C218 0.036(3) 0.027(2) 0.029(2) 0.0122(19) 0.001(2) 0.0036(19)
C219 0.045(3) 0.036(3) 0.031(3) 0.012(2) -0.004(2) 0.011(2)
C220 0.047(3) 0.041(3) 0.036(3) 0.023(2) 0.002(2) 0.014(2)
C221 0.037(3) 0.036(3) 0.041(3) 0.023(2) 0.007(2) 0.009(2)
C224 0.056(3) 0.046(3) 0.079(3) 0.045(2) 0.003(2) 0.006(2)
F16 0.076(5) 0.071(4) 0.106(5) 0.035(4) 0.041(4) -0.011(4)
F17 0.096(5) 0.051(4) 0.082(5) 0.032(4) -0.013(4) -0.021(4)
F18 0.061(4) 0.045(3) 0.128(6) 0.055(4) -0.005(4) 0.009(3)
C324 0.056(3) 0.046(3) 0.079(3) 0.045(2) 0.003(2) 0.006(2)
F116 0.085(5) 0.042(4) 0.117(6) 0.020(4) 0.022(5) -0.003(4)
F117 0.111(6) 0.077(5) 0.082(5) 0.055(4) -0.005(5) -0.016(5)
F118 0.047(4) 0.055(4) 0.106(6) 0.049(4) 0.003(4) 0.001(3)
C222 0.030(2) 0.028(2) 0.035(3) 0.015(2) 0.0031(19) 0.0061(19)
C223 0.064(4) 0.047(3) 0.038(3) 0.016(3) -0.015(3) 0.007(3)
C225 0.026(2) 0.023(2) 0.024(2) 0.0116(17) 0.0062(17) 0.0023(17)
C226 0.029(2) 0.028(2) 0.031(2) 0.0062(19) 0.0020(19) 0.0071(18)
C227 0.034(3) 0.033(3) 0.036(3) 0.003(2) 0.003(2) 0.008(2)
C228 0.038(3) 0.032(2) 0.025(2) 0.0034(19) -0.0013(19) 0.006(2)
C229 0.033(2) 0.029(2) 0.025(2) 0.0122(18) 0.0023(18) 0.0051(19)
C230 0.031(2) 0.023(2) 0.026(2) 0.0106(17) 0.0049(18) 0.0049(18)
C231 0.061(3) 0.047(3) 0.067(3) -0.009(2) -0.006(3) 0.024(2)
F19 0.105(5) 0.042(3) 0.101(4) 0.012(3) 0.012(4) 0.026(3)
F20 0.049(3) 0.060(3) 0.099(4) -0.020(3) -0.002(3) 0.032(2)
F21 0.079(4) 0.062(3) 0.070(4) -0.029(3) -0.022(3) 0.035(3)
C331 0.061(3) 0.047(3) 0.067(3) -0.009(2) -0.006(3) 0.024(2)
F119 0.079(6) 0.061(6) 0.095(6) -0.015(5) 0.025(6) 0.022(5)
F120 0.064(6) 0.037(5) 0.077(6) -0.009(5) 0.008(5) 0.010(5)
F121 0.080(6) 0.064(6) 0.091(6) -0.005(5) -0.022(6) 0.040(5)
C232 0.043(3) 0.041(3) 0.035(3) 0.012(2) -0.006(2) 0.010(2)
F13 0.110(4) 0.052(2) 0.071(3) 0.026(2) -0.053(3) -0.017(2)
F14 0.049(2) 0.105(3) 0.054(2) 0.012(2) -0.0137(18) 0.012(2)
F15 0.082(3) 0.063(2) 0.0340(17) 0.0102(16) -0.0143(17) 0.020(2)
F22 0.073(3) 0.082(3) 0.091(3) 0.066(3) -0.017(2) 0.007(2)
F23 0.056(2) 0.067(2) 0.051(2) -0.0053(18) -0.0252(17) 0.0198(18)
F24 0.052(2) 0.065(2) 0.050(2) 0.0040(17) -0.0071(16) 0.0331(18)
Cl1 0.161(6) 0.135(5) 0.206(8) 0.047(5) 0.055(5) 0.039(4)
C500 0.12(2) 0.100(18) 0.42(6) -0.01(3) 0.07(3) -0.011(15)
Cl01 0.159(9) 0.156(9) 0.196(11) 0.060(7) 0.021(7) 0.050(7)
C005 0.13(3) 0.11(3) 0.11(3) 0.03(2) 0.02(2) 0.00(2)
Cl3 0.203(5) 0.159(4) 0.247(6) 0.051(4) 0.096(4) 0.007(4)

loop_
_atom_type_symbol
_atom_type_description
_atom_type_scat_dispersion_real
_atom_type_scat_dispersion_imag
_atom_type_scat_source
H H 0.0000 0.0000 'International Tables Vol C Tables 4.2.6.8 and 6.1.1.4'
C C 0.0181 0.0091 'International Tables Vol C Tables 4.2.6.8 and 6.1.1.4'
F F 0.0727 0.0534 'International Tables Vol C Tables 4.2.6.8 and 6.1.1.4'
P P 0.2955 0.4335 'International Tables Vol C Tables 4.2.6.8 and 6.1.1.4'
Rh Rh 0.0927 3.6045 'International Tables Vol C Tables 4.2.6.8 and 6.1.1.4'
B B 0.0090 0.0039 'International Tables Vol C Tables 4.2.6.8 and 6.1.1.4'
Cl Cl 0.3639 0.7018 'International Tables Vol C Tables 4.2.6.8 and 6.1.1.4'

loop_
_geom_angle_atom_site_label_1
_geom_angle_atom_site_label_2
_geom_angle_atom_site_label_3
_geom_angle
P2 Rh1 P3 98.18(4)
P2 Rh1 P1 99.05(4)
P3 Rh1 P1 162.70(4)
P2 Rh1 B1 144.80(13)
P3 Rh1 B1 48.50(12)
P1 Rh1 B1 114.31(13)
P2 Rh1 H1B 171(2)
P3 Rh1 H1B 74(2)
P1 Rh1 H1B 89(2)
B1 Rh1 H1B 27(2)
P3 B1 P4 121.8(3)
P3 B1 Rh1 61.22(14)
P4 B1 Rh1 144.1(3)
P3 B1 H1A 110(3)
P4 B1 H1A 102(3)
Rh1 B1 H1A 111(3)
P3 B1 H1B 109(4)
P4 B1 H1B 106(4)
Rh1 B1 H1B 50(4)
H1A B1 H1B 108(5)
C6 C1 C2 118.7(5)
C6 C1 P1 123.1(4)
C2 C1 P1 118.1(4)
C3 C2 C1 120.6(5)
C3 C2 H2 119.7
C1 C2 H2 119.7
C4 C3 C2 120.0(5)
C4 C3 H3 120.0
C2 C3 H3 120.0
C3 C4 C5 120.2(5)
C3 C4 H4 119.9
C5 C4 H4 119.9
C4 C5 C6 119.9(5)
C4 C5 H5 120.1
C6 C5 H5 120.1
C1 C6 C5 120.6(5)
C1 C6 H6 119.7
C5 C6 H6 119.7
C8 C7 C12 118.1(5)
C8 C7 P1 119.7(4)
C12 C7 P1 122.2(4)
C7 C8 C9 120.6(5)
C7 C8 H8 119.7
C9 C8 H8 119.7
C10 C9 C8 120.4(5)
C10 C9 H9 119.8
C8 C9 H9 119.8
C9 C10 C11 119.4(5)
C9 C10 H10 120.3
C11 C10 H10 120.3
C12 C11 C10 120.4(5)
C12 C11 H11 119.8
C10 C11 H11 119.8
C11 C12 C7 121.1(5)
C11 C12 H12 119.5
C7 C12 H12 119.5
C18 C13 C14 118.7(5)
C18 C13 P1 121.0(4)
C14 C13 P1 120.2(4)
C15 C14 C13 120.5(5)
C15 C14 H14 119.8
C13 C14 H14 119.8
C16 C15 C14 120.2(5)
C16 C15 H15 119.9
C14 C15 H15 119.9
C15 C16 C17 120.1(5)
C15 C16 H16 120.0
C17 C16 H16 120.0
C16 C17 C18 120.0(6)
C16 C17 H17 120.0
C18 C17 H17 120.0
C17 C18 C13 120.5(5)
C17 C18 H18 119.7
C13 C18 H18 119.7
C24 C19 C20 118.7(4)
C24 C19 P2 125.1(4)
C20 C19 P2 116.0(4)
C21 C20 C19 120.5(5)
C21 C20 H20 119.7
C19 C20 H20 119.7
C22 C21 C20 120.4(5)
C22 C21 H21 119.8
C20 C21 H21 119.8
C23 C22 C21 119.4(5)
C23 C22 H22 120.3
C21 C22 H22 120.3
C22 C23 C24 121.3(5)
C22 C23 H23 119.4
C24 C23 H23 119.4
C23 C24 C19 119.6(5)
C23 C24 H24 120.2
C19 C24 H24 120.2
C26 C25 C30 119.1(5)
C26 C25 P2 119.7(4)
C30 C25 P2 121.2(4)
C27 C26 C25 119.8(5)
C27 C26 H26 120.1
C25 C26 H26 120.1
C28 C27 C26 120.4(5)
C28 C27 H27 119.8
C26 C27 H27 119.8
C27 C28 C29 120.0(5)
C27 C28 H28 120.0
C29 C28 H28 120.0
C30 C29 C28 120.1(5)
C30 C29 H29 119.9
C28 C29 H29 119.9
C29 C30 C25 120.5(5)
C29 C30 H30 119.8
C25 C30 H30 119.8
C046 C31 C32 118.2(4)
C046 C31 P2 118.3(4)
C32 C31 P2 123.5(4)
C090 C32 C31 121.0(5)
C090 C32 H32 119.5
C31 C32 H32 119.5
C38 C37 C42 118.4(4)
C38 C37 P3 117.8(3)
C42 C37 P3 123.7(4)
C39 C38 C37 120.7(5)
C39 C38 H38 119.6
C37 C38 H38 119.6
C40 C39 C38 120.5(5)
C40 C39 H39 119.7
C38 C39 H39 119.7
C41 C40 C39 119.2(5)
C41 C40 H40 120.4
C39 C40 H40 120.4
C40 C41 C42 120.5(5)
C40 C41 H41 119.7
C42 C41 H41 119.7
C41 C42 C37 120.5(5)
C41 C42 H42 119.7
C37 C42 H42 119.7
C44 C43 C48 119.4(4)
C44 C43 P3 122.9(4)
C48 C43 P3 117.6(4)
C43 C44 C45 119.8(5)
C43 C44 H44 120.1
C45 C44 H44 120.1
C46 C45 C44 120.1(6)
C46 C45 H45 120.0
C44 C45 H45 120.0
C055 C046 C31 120.7(5)
C055 C046 H046 119.6
C31 C046 H046 119.6
C45 C46 C47 120.9(5)
C45 C46 H46 119.6
C47 C46 H46 119.6
C48 C47 C46 119.6(6)
C48 C47 H47 120.2
C46 C47 H47 120.2
C47 C48 C43 120.3(5)
C47 C48 H48 119.9
C43 C48 H48 119.9
C50 C49 C54 119.4(5)
C50 C49 P4 117.9(4)
C54 C49 P4 122.6(4)
C49 C50 C51 120.5(5)
C49 C50 H50 119.8
C51 C50 H50 119.8
C52 C51 C50 119.7(6)
C52 C51 H51 120.1
C50 C51 H51 120.1
C53 C52 C51 120.1(6)
C53 C52 H52 120.0
C51 C52 H52 120.0
C52 C53 C54 120.5(5)
C52 C53 H53 119.7
C54 C53 H53 119.7
C53 C54 C49 119.8(5)
C53 C54 H54 120.1
C49 C54 H54 120.1
C062 C055 C046 119.8(5)
C062 C055 H055 120.1
C046 C055 H055 120.1
C56 C55 C60 119.4(5)
C56 C55 P4 118.8(4)
C60 C55 P4 121.7(4)
C55 C56 C57 120.1(5)
C55 C56 H56 120.0
C57 C56 H56 120.0
C58 C57 C56 119.7(5)
C58 C57 H57 120.2
C56 C57 H57 120.2
C59 C58 C57 120.4(5)
C59 C58 H58 119.8
C57 C58 H58 119.8
C58 C59 C60 120.5(5)
C58 C59 H59 119.7
C60 C59 H59 119.7
C59 C60 C55 119.9(5)
C59 C60 H60 120.1
C55 C60 H60 120.1
C62 C61 C66 120.4(5)
C62 C61 P4 121.1(4)
C66 C61 P4 118.5(4)
C090 C062 C055 120.1(5)
C090 C062 H062 119.9
C055 C062 H062 119.9
C61 C62 C63 119.2(6)
C61 C62 H62 120.4
C63 C62 H62 120.4
C64 C63 C62 120.2(7)
C64 C63 H63 119.9
C62 C63 H63 119.9
C63 C64 C65 120.5(6)
C63 C64 H64 119.8
C65 C64 H64 119.8
C64 C65 C66 119.9(7)
C64 C65 H65 120.0
C66 C65 H65 120.0
C65 C66 C61 119.9(6)
C65 C66 H66 120.1
C61 C66 H66 120.1
C062 C090 C32 120.2(5)
C062 C090 H090 119.9
C32 C090 H090 119.9
C13 P1 C7 101.6(2)
C13 P1 C1 102.8(2)
C7 P1 C1 104.0(2)
C13 P1 Rh1 122.67(15)
C7 P1 Rh1 113.90(16)
C1 P1 Rh1 109.89(16)
C19 P2 C25 106.9(2)
C19 P2 C31 101.4(2)
C25 P2 C31 99.4(2)
C19 P2 Rh1 112.59(14)
C25 P2 Rh1 117.36(16)
C31 P2 Rh1 117.19(15)
C37 P3 C43 110.1(2)
C37 P3 B1 112.1(2)
C43 P3 B1 115.9(2)
C37 P3 Rh1 121.36(15)
C43 P3 Rh1 120.88(16)
B1 P3 Rh1 70.28(15)
C61 P4 C49 106.7(2)
C61 P4 C55 107.6(2)
C49 P4 C55 107.4(2)
C61 P4 B1 106.5(2)
C49 P4 B1 109.2(2)
C55 P4 B1 118.8(2)
C201 B100 C217 110.9(4)
C201 B100 C209 112.4(4)
C217 B100 C209 102.7(4)
C201 B100 C225 105.4(4)
C217 B100 C225 113.5(4)
C209 B100 C225 112.2(4)
C206 C201 C202 115.9(4)
C206 C201 B100 121.7(4)
C202 C201 B100 122.3(4)
C203 C202 C201 121.7(4)
C203 C202 H202 119.2
C201 C202 H202 119.2
C204 C203 C202 121.1(4)
C204 C203 C207 120.2(4)
C202 C203 C207 118.7(4)
F103 C207 F3 127.3(7)
F103 C207 F1 66.1(6)
F3 C207 F1 107.0(6)
F103 C207 F101 107.7(6)
F3 C207 F101 35.1(5)
F1 C207 F101 130.3(6)
F103 C207 F102 107.0(5)
F3 C207 F102 68.6(6)
F1 C207 F102 44.5(5)
F101 C207 F102 102.0(5)
F103 C207 F2 40.0(6)
F3 C207 F2 103.1(5)
F1 C207 F2 103.2(5)
F101 C207 F2 72.4(5)
F102 C207 F2 133.1(6)
F103 C207 C203 114.6(5)
F3 C207 C203 115.1(5)
F1 C207 C203 114.4(5)
F101 C207 C203 112.5(4)
F102 C207 C203 112.1(4)
F2 C207 C203 112.8(4)
C203 C204 C205 118.0(5)
C203 C204 H204 121.0
C205 C204 H204 121.0
C204 C205 C206 121.2(5)
C204 C205 C208 118.7(4)
C206 C205 C208 120.1(4)
C204 C205 C308 120.6(5)
C206 C205 C308 118.2(5)
C208 C205 C308 2.3(3)
F5 C208 F6 107.1(6)
F5 C208 F4 104.2(6)
F6 C208 F4 103.5(6)
F5 C208 C205 115.7(5)
F6 C208 C205 113.2(6)
F4 C208 C205 112.1(6)
F105 C308 F104 106.1(6)
F105 C308 F106 105.7(6)
F104 C308 F106 103.6(7)
F105 C308 C205 114.8(6)
F104 C308 C205 112.3(6)
F106 C308 C205 113.4(6)
C205 C206 C201 122.0(4)
C205 C206 H206 119.0
C201 C206 H206 119.0
C214 C209 C210 115.9(4)
C214 C209 B100 122.7(4)
C210 C209 B100 120.9(4)
C211 C210 C209 122.2(4)
C211 C210 H210 118.9
C209 C210 H210 118.9
C210 C211 C212 120.7(5)
C210 C211 C215 119.4(4)
C212 C211 C215 119.9(4)
C210 C211 C315 120.6(4)
C212 C211 C315 118.6(4)
C215 C211 C315 1.5(3)
F8 C215 F9 107.6(7)
F8 C215 F7 105.4(6)
F9 C215 F7 104.8(6)
F8 C215 C211 114.4(6)
F9 C215 C211 113.4(6)
F7 C215 C211 110.4(6)
F108 C315 F109 107.1(5)
F108 C315 F107 107.0(6)
F109 C315 F107 104.7(5)
F108 C315 C211 113.8(5)
F109 C315 C211 112.0(5)
F107 C315 C211 111.6(5)
C213 C212 C211 118.0(5)
C213 C212 H212 121.0
C211 C212 H212 121.0
C212 C213 C214 121.2(5)
C212 C213 C216 120.6(4)
C214 C213 C216 118.2(4)
F112 C216 F110 107.4(6)
F112 C216 F12 123.9(8)
F110 C216 F12 23.8(7)
F112 C216 F10 81.4(7)
F110 C216 F10 124.3(8)
F12 C216 F10 106.5(6)
F112 C216 F11 26.6(8)
F110 C216 F11 84.7(8)
F12 C216 F11 105.7(6)
F10 C216 F11 105.8(6)
F112 C216 F111 105.7(6)
F110 C216 F111 104.9(6)
F12 C216 F111 83.2(7)
F10 C216 F111 27.0(6)
F11 C216 F111 126.4(8)
F112 C216 C213 113.7(5)
F110 C216 C213 112.8(5)
F12 C216 C213 113.4(5)
F10 C216 C213 112.7(5)
F11 C216 C213 112.2(6)
F111 C216 C213 111.7(5)
C209 C214 C213 121.9(5)
C209 C214 H214 119.0
C213 C214 H214 119.0
C222 C217 C218 115.9(4)
C222 C217 B100 123.8(4)
C218 C217 B100 119.9(4)
C219 C218 C217 122.5(5)
C219 C218 H218 118.7
C217 C218 H218 118.7
C220 C219 C218 120.6(5)
C220 C219 C223 119.2(5)
C218 C219 C223 120.2(5)
C219 C220 C221 118.3(5)
C219 C220 H220 120.9
C221 C220 H220 120.9
C220 C221 C222 120.7(5)
C220 C221 C224 118.9(4)
C222 C221 C224 120.3(4)
C220 C221 C324 119.4(5)
C222 C221 C324 119.8(5)
C224 C221 C324 2.8(3)
F18 C224 F17 108.4(6)
F18 C224 F16 102.0(5)
F17 C224 F16 103.2(6)
F18 C224 C221 114.7(5)
F17 C224 C221 115.6(5)
F16 C224 C221 111.5(5)
F117 C324 F118 106.7(6)
F117 C324 F116 104.2(6)
F118 C324 F116 103.3(6)
F117 C324 C221 114.9(6)
F118 C324 C221 114.4(6)
F116 C324 C221 112.2(6)
C217 C222 C221 122.0(5)
C217 C222 H222 119.0
C221 C222 H222 119.0
F13 C223 F15 105.8(5)
F13 C223 F14 108.2(6)
F15 C223 F14 105.5(5)
F13 C223 C219 112.5(5)
F15 C223 C219 112.5(6)
F14 C223 C219 111.8(5)
C226 C225 C230 115.9(4)
C226 C225 B100 121.7(4)
C230 C225 B100 122.2(4)
C227 C226 C225 122.1(5)
C227 C226 H226 119.0
C225 C226 H226 119.0
C228 C227 C226 121.1(5)
C228 C227 C231 120.4(4)
C226 C227 C231 118.6(4)
C228 C227 C331 119.4(5)
C226 C227 C331 119.5(5)
C231 C227 C331 2.8(3)
C229 C228 C227 118.0(5)
C229 C228 H228 121.0
C227 C228 H228 121.0
C228 C229 C230 121.1(5)
C228 C229 C232 120.8(5)
C230 C229 C232 118.1(4)
C229 C230 C225 121.8(4)
C229 C230 H230 119.1
C225 C230 H230 119.1
F21 C231 F20 110.2(5)
F21 C231 F19 103.2(5)
F20 C231 F19 102.0(5)
F21 C231 C227 114.6(5)
F20 C231 C227 114.2(4)
F19 C231 C227 111.3(4)
F119 C331 F120 104.3(7)
F119 C331 F121 105.5(7)
F120 C331 F121 106.0(7)
F119 C331 C227 111.6(6)
F120 C331 C227 113.8(7)
F121 C331 C227 114.8(7)
F22 C232 F24 106.7(5)
F22 C232 F23 105.8(5)
F24 C232 F23 105.6(5)
F22 C232 C229 112.9(5)
F24 C232 C229 112.7(4)
F23 C232 C229 112.5(5)
Cl1 C500 Cl3 119.5(13)
Cl1 C500 H50A 107.5
Cl3 C500 H50A 107.5
Cl1 C500 H50B 107.5
Cl3 C500 H50B 107.5
H50A C500 H50B 107.0
Cl3 C005 Cl01 103.8(13)
Cl3 C005 H00A 111.0
Cl01 C005 H00A 111.0
Cl3 C005 H00B 111.0
Cl01 C005 H00B 111.0
H00A C005 H00B 109.0
C005 Cl3 C500 56.5(17)

loop_
_geom_bond_atom_site_label_1
_geom_bond_atom_site_label_2
_geom_bond_distance
Rh1 P2 2.2308(11)
Rh1 P3 2.2414(11)
Rh1 P1 2.3473(11)
Rh1 B1 2.407(5)
Rh1 H1B 1.89(8)
B1 P3 1.915(5)
B1 P4 1.945(5)
B1 H1A 1.04(6)
B1 H1B 1.11(8)
C1 C6 1.387(7)
C1 C2 1.392(7)
C1 P1 1.841(5)
C2 C3 1.388(8)
C2 H2 0.9500
C3 C4 1.377(8)
C3 H3 0.9500
C4 C5 1.379(9)
C4 H4 0.9500
C5 C6 1.392(8)
C5 H5 0.9500
C6 H6 0.9500
C7 C8 1.386(7)
C7 C12 1.396(7)
C7 P1 1.837(5)
C8 C9 1.394(7)
C8 H8 0.9500
C9 C10 1.375(8)
C9 H9 0.9500
C10 C11 1.383(9)
C10 H10 0.9500
C11 C12 1.374(8)
C11 H11 0.9500
C12 H12 0.9500
C13 C18 1.390(7)
C13 C14 1.391(7)
C13 P1 1.833(5)
C14 C15 1.385(8)
C14 H14 0.9500
C15 C16 1.373(9)
C15 H15 0.9500
C16 C17 1.381(9)
C16 H16 0.9500
C17 C18 1.384(8)
C17 H17 0.9500
C18 H18 0.9500
C19 C24 1.396(7)
C19 C20 1.403(7)
C19 P2 1.826(5)
C20 C21 1.384(7)
C20 H20 0.9500
C21 C22 1.381(8)
C21 H21 0.9500
C22 C23 1.376(9)
C22 H22 0.9500
C23 C24 1.392(7)
C23 H23 0.9500
C24 H24 0.9500
C25 C26 1.395(7)
C25 C30 1.400(7)
C25 P2 1.832(5)
C26 C27 1.390(8)
C26 H26 0.9500
C27 C28 1.381(9)
C27 H27 0.9500
C28 C29 1.385(9)
C28 H28 0.9500
C29 C30 1.377(7)
C29 H29 0.9500
C30 H30 0.9500
C31 C046 1.394(7)
C31 C32 1.400(7)
C31 P2 1.840(5)
C32 C090 1.385(7)
C32 H32 0.9500
C37 C38 1.392(7)
C37 C42 1.399(6)
C37 P3 1.809(4)
C38 C39 1.389(7)
C38 H38 0.9500
C39 C40 1.385(8)
C39 H39 0.9500
C40 C41 1.385(8)
C40 H40 0.9500
C41 C42 1.390(8)
C41 H41 0.9500
C42 H42 0.9500
C43 C44 1.393(7)
C43 C48 1.398(7)
C43 P3 1.811(4)
C44 C45 1.403(7)
C44 H44 0.9500
C45 C46 1.366(10)
C45 H45 0.9500
C046 C055 1.392(7)
C046 H046 0.9500
C46 C47 1.390(10)
C46 H46 0.9500
C47 C48 1.388(8)
C47 H47 0.9500
C48 H48 0.9500
C49 C50 1.389(8)
C49 C54 1.394(7)
C49 P4 1.808(5)
C50 C51 1.396(8)
C50 H50 0.9500
C51 C52 1.382(9)
C51 H51 0.9500
C52 C53 1.381(10)
C52 H52 0.9500
C53 C54 1.392(8)
C53 H53 0.9500
C54 H54 0.9500
C055 C062 1.389(8)
C055 H055 0.9500
C55 C56 1.387(7)
C55 C60 1.388(7)
C55 P4 1.809(5)
C56 C57 1.394(8)
C56 H56 0.9500
C57 C58 1.376(9)
C57 H57 0.9500
C58 C59 1.367(9)
C58 H58 0.9500
C59 C60 1.384(8)
C59 H59 0.9500
C60 H60 0.9500
C61 C62 1.383(8)
C61 C66 1.387(8)
C61 P4 1.807(5)
C062 C090 1.374(8)
C062 H062 0.9500
C62 C63 1.395(8)
C62 H62 0.9500
C63 C64 1.375(12)
C63 H63 0.9500
C64 C65 1.378(11)
C64 H64 0.9500
C65 C66 1.383(8)
C65 H65 0.9500
C66 H66 0.9500
C090 H090 0.9500
B100 C201 1.636(6)
B100 C217 1.637(6)
B100 C209 1.637(7)
B100 C225 1.638(7)
C201 C206 1.398(7)
C201 C202 1.401(6)
C202 C203 1.393(6)
C202 H202 0.9500
C203 C204 1.377(7)
C203 C207 1.498(7)
C207 F103 1.283(6)
C207 F3 1.303(7)
C207 F1 1.311(6)
C207 F101 1.324(6)
C207 F102 1.327(6)
C207 F2 1.341(6)
C204 C205 1.380(7)
C204 H204 0.9500
C205 C206 1.383(7)
C205 C208 1.481(9)
C205 C308 1.487(9)
C208 F5 1.303(5)
C208 F6 1.324(5)
C208 F4 1.335(5)
C308 F105 1.316(6)
C308 F104 1.319(6)
C308 F106 1.322(6)
C206 H206 0.9500
C209 C214 1.392(6)
C209 C210 1.406(7)
C210 C211 1.389(7)
C210 H210 0.9500
C211 C212 1.389(7)
C211 C215 1.491(9)
C211 C315 1.492(8)
C215 F8 1.318(5)
C215 F9 1.323(5)
C215 F7 1.338(5)
C315 F108 1.323(5)
C315 F109 1.328(5)
C315 F107 1.329(5)
C212 C213 1.381(7)
C212 H212 0.9500
C213 C214 1.395(7)
C213 C216 1.495(7)
C216 F112 1.308(7)
C216 F110 1.317(7)
C216 F12 1.318(7)
C216 F10 1.321(7)
C216 F11 1.325(7)
C216 F111 1.338(7)
C214 H214 0.9500
C217 C222 1.395(6)
C217 C218 1.398(7)
C218 C219 1.389(7)
C218 H218 0.9500
C219 C220 1.383(8)
C219 C223 1.492(8)
C220 C221 1.385(8)
C220 H220 0.9500
C221 C222 1.398(7)
C221 C224 1.475(8)
C221 C324 1.481(9)
C224 F18 1.310(5)
C224 F17 1.312(5)
C224 F16 1.343(5)
C324 F117 1.317(6)
C324 F118 1.320(6)
C324 F116 1.321(6)
C222 H222 0.9500
C223 F13 1.332(7)
C223 F15 1.339(7)
C223 F14 1.339(8)
C225 C226 1.399(7)
C225 C230 1.401(7)
C226 C227 1.388(7)
C226 H226 0.9500
C227 C228 1.386(7)
C227 C231 1.488(8)
C227 C331 1.489(10)
C228 C229 1.377(7)
C228 H228 0.9500
C229 C230 1.396(7)
C229 C232 1.495(7)
C230 H230 0.9500
C231 F21 1.311(5)
C231 F20 1.312(5)
C231 F19 1.351(5)
C331 F119 1.319(6)
C331 F120 1.322(6)
C331 F121 1.323(6)
C232 F22 1.326(7)
C232 F24 1.332(7)
C232 F23 1.341(7)
Cl1 C500 1.695(12)
C500 Cl3 1.701(12)
C500 H50A 0.9900
C500 H50B 0.9900
Cl01 C005 1.689(13)
C005 Cl3 1.685(13)
C005 H00A 0.9900
C005 H00B 0.9900

loop_
_geom_torsion_atom_site_label_1
_geom_torsion_atom_site_label_2
_geom_torsion_atom_site_label_3
_geom_torsion_atom_site_label_4
_geom_torsion
P2 Rh1 B1 P3 -22.4(3)
P1 Rh1 B1 P3 177.57(7)
P2 Rh1 B1 P4 -127.9(4)
P3 Rh1 B1 P4 -105.5(4)
P1 Rh1 B1 P4 72.1(4)
C6 C1 C2 C3 -0.1(8)
P1 C1 C2 C3 -178.7(4)
C1 C2 C3 C4 0.5(8)
C2 C3 C4 C5 -1.1(9)
C3 C4 C5 C6 1.3(9)
C2 C1 C6 C5 0.3(8)
P1 C1 C6 C5 178.8(5)
C4 C5 C6 C1 -0.9(9)
C12 C7 C8 C9 2.0(8)
P1 C7 C8 C9 -179.3(4)
C7 C8 C9 C10 -1.5(9)
C8 C9 C10 C11 0.3(9)
C9 C10 C11 C12 0.2(10)
C10 C11 C12 C7 0.3(11)
C8 C7 C12 C11 -1.4(9)
P1 C7 C12 C11 179.9(5)
C18 C13 C14 C15 -0.1(8)
P1 C13 C14 C15 176.3(4)
C13 C14 C15 C16 -0.1(9)
C14 C15 C16 C17 -0.1(10)
C15 C16 C17 C18 0.5(10)
C16 C17 C18 C13 -0.7(9)
C14 C13 C18 C17 0.5(8)
P1 C13 C18 C17 -175.9(4)
C24 C19 C20 C21 -2.4(7)
P2 C19 C20 C21 174.1(4)
C19 C20 C21 C22 2.3(8)
C20 C21 C22 C23 -0.4(8)
C21 C22 C23 C24 -1.2(9)
C22 C23 C24 C19 1.0(9)
C20 C19 C24 C23 0.8(7)
P2 C19 C24 C23 -175.4(4)
C30 C25 C26 C27 -2.9(8)
P2 C25 C26 C27 179.4(4)
C25 C26 C27 C28 0.9(9)
C26 C27 C28 C29 1.3(10)
C27 C28 C29 C30 -1.4(9)
C28 C29 C30 C25 -0.7(9)
C26 C25 C30 C29 2.9(8)
P2 C25 C30 C29 -179.5(4)
C046 C31 C32 C090 0.1(8)
P2 C31 C32 C090 -179.4(4)
C42 C37 C38 C39 0.4(8)
P3 C37 C38 C39 -177.8(4)
C37 C38 C39 C40 -0.7(9)
C38 C39 C40 C41 0.6(9)
C39 C40 C41 C42 -0.2(10)
C40 C41 C42 C37 -0.1(9)
C38 C37 C42 C41 0.0(8)
P3 C37 C42 C41 178.1(4)
C48 C43 C44 C45 -0.8(7)
P3 C43 C44 C45 175.0(4)
C43 C44 C45 C46 0.7(9)
C32 C31 C046 C055 1.6(7)
P2 C31 C046 C055 -178.9(4)
C44 C45 C46 C47 0.0(9)
C45 C46 C47 C48 -0.7(9)
C46 C47 C48 C43 0.5(8)
C44 C43 C48 C47 0.2(7)
P3 C43 C48 C47 -175.9(4)
C54 C49 C50 C51 0.8(8)
P4 C49 C50 C51 -176.7(5)
C49 C50 C51 C52 1.0(10)
C50 C51 C52 C53 -2.3(11)
C51 C52 C53 C54 1.8(10)
C52 C53 C54 C49 0.1(9)
C50 C49 C54 C53 -1.4(8)
P4 C49 C54 C53 176.0(4)
C31 C046 C055 C062 -1.9(8)
C60 C55 C56 C57 -1.2(9)
P4 C55 C56 C57 177.2(5)
C55 C56 C57 C58 1.6(10)
C56 C57 C58 C59 -1.1(10)
C57 C58 C59 C60 0.4(10)
C58 C59 C60 C55 0.0(9)
C56 C55 C60 C59 0.4(8)
P4 C55 C60 C59 -177.9(4)
C046 C055 C062 C090 0.5(8)
C66 C61 C62 C63 0.0(9)
P4 C61 C62 C63 177.1(5)
C61 C62 C63 C64 0.7(10)
C62 C63 C64 C65 -0.5(11)
C63 C64 C65 C66 -0.3(10)
C64 C65 C66 C61 1.1(10)
C62 C61 C66 C65 -0.9(9)
P4 C61 C66 C65 -178.0(5)
C055 C062 C090 C32 1.2(9)
C31 C32 C090 C062 -1.5(9)
C18 C13 P1 C7 -147.6(4)
C14 C13 P1 C7 36.0(5)
C18 C13 P1 C1 -40.2(4)
C14 C13 P1 C1 143.4(4)
C18 C13 P1 Rh1 83.9(4)
C14 C13 P1 Rh1 -92.5(4)
C8 C7 P1 C13 -129.8(4)
C12 C7 P1 C13 48.9(5)
C8 C7 P1 C1 123.7(4)
C12 C7 P1 C1 -57.6(5)
C8 C7 P1 Rh1 4.1(5)
C12 C7 P1 Rh1 -177.2(4)
C6 C1 P1 C13 -36.4(5)
C2 C1 P1 C13 142.1(4)
C6 C1 P1 C7 69.2(5)
C2 C1 P1 C7 -112.3(4)
C6 C1 P1 Rh1 -168.5(4)
C2 C1 P1 Rh1 10.0(4)
P2 Rh1 P1 C13 -6.2(2)
P3 Rh1 P1 C13 168.4(2)
B1 Rh1 P1 C13 162.3(2)
P2 Rh1 P1 C7 -129.22(17)
P3 Rh1 P1 C7 45.4(2)
B1 Rh1 P1 C7 39.3(2)
P2 Rh1 P1 C1 114.57(17)
P3 Rh1 P1 C1 -70.8(2)
B1 Rh1 P1 C1 -76.9(2)
C24 C19 P2 C25 -9.1(5)
C20 C19 P2 C25 174.7(3)
C24 C19 P2 C31 94.6(4)
C20 C19 P2 C31 -81.7(4)
C24 C19 P2 Rh1 -139.4(4)
C20 C19 P2 Rh1 44.4(4)
C26 C25 P2 C19 -122.3(4)
C30 C25 P2 C19 60.1(4)
C26 C25 P2 C31 132.6(4)
C30 C25 P2 C31 -45.0(4)
C26 C25 P2 Rh1 5.2(4)
C30 C25 P2 Rh1 -172.4(3)
C046 C31 P2 C19 -163.6(4)
C32 C31 P2 C19 15.9(5)
C046 C31 P2 C25 -54.1(4)
C32 C31 P2 C25 125.4(4)
C046 C31 P2 Rh1 73.4(4)
C32 C31 P2 Rh1 -107.1(4)
P3 Rh1 P2 C19 -122.47(17)
P1 Rh1 P2 C19 55.91(17)
B1 Rh1 P2 C19 -105.7(3)
P3 Rh1 P2 C25 112.76(17)
P1 Rh1 P2 C25 -68.86(17)
B1 Rh1 P2 C25 129.5(3)
P3 Rh1 P2 C31 -5.46(18)
P1 Rh1 P2 C31 172.92(17)
B1 Rh1 P2 C31 11.3(3)
C38 C37 P3 C43 -169.2(4)
C42 C37 P3 C43 12.8(5)
C38 C37 P3 B1 -38.6(4)
C42 C37 P3 B1 143.3(4)
C38 C37 P3 Rh1 41.1(4)
C42 C37 P3 Rh1 -137.0(4)
C44 C43 P3 C37 42.8(5)
C48 C43 P3 C37 -141.2(4)
C44 C43 P3 B1 -85.7(4)
C48 C43 P3 B1 90.2(4)
C44 C43 P3 Rh1 -167.3(3)
C48 C43 P3 Rh1 8.7(4)
P4 B1 P3 C37 -104.8(3)
Rh1 B1 P3 C37 116.81(18)
P4 B1 P3 C43 22.7(4)
Rh1 B1 P3 C43 -115.6(2)
P4 B1 P3 Rh1 138.3(3)
P2 Rh1 P3 C37 62.70(17)
P1 Rh1 P3 C37 -111.9(2)
B1 Rh1 P3 C37 -104.5(2)
P2 Rh1 P3 C43 -83.84(17)
P1 Rh1 P3 C43 101.5(2)
B1 Rh1 P3 C43 109.0(2)
P2 Rh1 P3 B1 167.16(17)
P1 Rh1 P3 B1 -7.5(2)
C62 C61 P4 C49 -9.8(5)
C66 C61 P4 C49 167.3(4)
C62 C61 P4 C55 105.2(5)
C66 C61 P4 C55 -77.7(5)
C62 C61 P4 B1 -126.4(5)
C66 C61 P4 B1 50.7(5)
C50 C49 P4 C61 -76.2(5)
C54 C49 P4 C61 106.3(4)
C50 C49 P4 C55 168.6(4)
C54 C49 P4 C55 -8.8(5)
C50 C49 P4 B1 38.5(5)
C54 C49 P4 B1 -138.9(4)
C56 C55 P4 C61 -175.7(4)
C60 C55 P4 C61 2.6(5)
C56 C55 P4 C49 -61.2(5)
C60 C55 P4 C49 117.2(4)
C56 C55 P4 B1 63.3(5)
C60 C55 P4 B1 -118.4(4)
P3 B1 P4 C61 157.2(3)
Rh1 B1 P4 C61 -119.1(4)
P3 B1 P4 C49 42.3(4)
Rh1 B1 P4 C49 126.1(4)
P3 B1 P4 C55 -81.2(4)
Rh1 B1 P4 C55 2.5(5)
C217 B100 C201 C206 -32.1(6)
C209 B100 C201 C206 -146.4(5)
C225 B100 C201 C206 91.1(5)
C217 B100 C201 C202 151.5(4)
C209 B100 C201 C202 37.2(6)
C225 B100 C201 C202 -85.3(5)
C206 C201 C202 C203 2.1(7)
B100 C201 C202 C203 178.7(4)
C201 C202 C203 C204 -0.4(8)
C201 C202 C203 C207 179.2(4)
C204 C203 C207 F103 -107.5(8)
C202 C203 C207 F103 72.8(9)
C204 C203 C207 F3 90.7(8)
C202 C203 C207 F3 -89.0(8)
C204 C203 C207 F1 -33.9(9)
C202 C203 C207 F1 146.4(8)
C204 C203 C207 F101 129.0(7)
C202 C203 C207 F101 -50.6(7)
C204 C203 C207 F102 14.8(8)
C202 C203 C207 F102 -164.9(6)
C204 C203 C207 F2 -151.4(7)
C202 C203 C207 F2 29.0(7)
C202 C203 C204 C205 -1.6(8)
C207 C203 C204 C205 178.8(5)
C203 C204 C205 C206 1.8(9)
C203 C204 C205 C208 -179.9(5)
C203 C204 C205 C308 -178.4(5)
C204 C205 C208 F5 168.3(8)
C206 C205 C208 F5 -13.3(9)
C308 C205 C208 F5 23(8)
C204 C205 C208 F6 44.2(9)
C206 C205 C208 F6 -137.5(8)
C308 C205 C208 F6 -101(8)
C204 C205 C208 F4 -72.4(8)
C206 C205 C208 F4 105.9(8)
C308 C205 C208 F4 142(8)
C204 C205 C308 F105 -1.8(9)
C206 C205 C308 F105 178.0(7)
C208 C205 C308 F105 33(7)
C204 C205 C308 F104 119.5(8)
C206 C205 C308 F104 -60.7(9)
C208 C205 C308 F104 155(8)
C204 C205 C308 F106 -123.5(8)
C206 C205 C308 F106 56.3(9)
C208 C205 C308 F106 -88(8)
C204 C205 C206 C201 0.0(9)
C208 C205 C206 C201 -178.3(5)
C308 C205 C206 C201 -179.8(5)
C202 C201 C206 C205 -2.0(8)
B100 C201 C206 C205 -178.6(5)
C201 B100 C209 C214 30.3(6)
C217 B100 C209 C214 -88.9(5)
C225 B100 C209 C214 148.9(4)
C201 B100 C209 C210 -157.9(4)
C217 B100 C209 C210 82.9(5)
C225 B100 C209 C210 -39.3(5)
C214 C209 C210 C211 -2.1(7)
B100 C209 C210 C211 -174.4(4)
C209 C210 C211 C212 1.7(7)
C209 C210 C211 C215 179.1(4)
C209 C210 C211 C315 178.1(4)
C210 C211 C215 F8 163.6(10)
C212 C211 C215 F8 -19.0(11)
C315 C211 C215 F8 -49(12)
C210 C211 C215 F9 -72.3(11)
C212 C211 C215 F9 105.0(11)
C315 C211 C215 F9 76(12)
C210 C211 C215 F7 44.9(10)
C212 C211 C215 F7 -137.8(10)
C315 C211 C215 F7 -167(13)
C210 C211 C315 F108 16.8(9)
C212 C211 C315 F108 -166.7(8)
C215 C211 C315 F108 -16(12)
C210 C211 C315 F109 138.5(7)
C212 C211 C315 F109 -45.0(8)
C215 C211 C315 F109 106(12)
C210 C211 C315 F107 -104.5(7)
C212 C211 C315 F107 72.0(8)
C215 C211 C315 F107 -137(13)
C210 C211 C212 C213 0.1(7)
C215 C211 C212 C213 -177.2(5)
C315 C211 C212 C213 -176.4(5)
C211 C212 C213 C214 -1.4(7)
C211 C212 C213 C216 -179.9(4)
C212 C213 C216 F112 0.6(11)
C214 C213 C216 F112 -178.0(10)
C212 C213 C216 F110 -122.0(11)
C214 C213 C216 F110 59.4(12)
C212 C213 C216 F12 -148.0(10)
C214 C213 C216 F12 33.5(11)
C212 C213 C216 F10 90.9(11)
C214 C213 C216 F10 -87.6(11)
C212 C213 C216 F11 -28.4(12)
C214 C213 C216 F11 153.1(12)
C212 C213 C216 F111 120.1(11)
C214 C213 C216 F111 -58.5(11)
C210 C209 C214 C213 0.7(7)
B100 C209 C214 C213 172.9(4)
C212 C213 C214 C209 1.0(7)
C216 C213 C214 C209 179.5(4)
C201 B100 C217 C222 147.2(5)
C209 B100 C217 C222 -92.6(5)
C225 B100 C217 C222 28.8(6)
C201 B100 C217 C218 -41.3(6)
C209 B100 C217 C218 79.0(5)
C225 B100 C217 C218 -159.6(4)
C222 C217 C218 C219 -0.5(8)
B100 C217 C218 C219 -172.7(5)
C217 C218 C219 C220 0.2(9)
C217 C218 C219 C223 -177.9(5)
C218 C219 C220 C221 -0.2(9)
C223 C219 C220 C221 177.9(6)
C219 C220 C221 C222 0.4(8)
C219 C220 C221 C224 179.1(5)
C219 C220 C221 C324 -177.7(5)
C220 C221 C224 F18 40.2(8)
C222 C221 C224 F18 -141.1(7)
C324 C221 C224 F18 -61(6)
C220 C221 C224 F17 167.5(7)
C222 C221 C224 F17 -13.8(8)
C324 C221 C224 F17 66(6)
C220 C221 C224 F16 -75.1(7)
C222 C221 C224 F16 103.6(7)
C324 C221 C224 F16 -176(6)
C220 C221 C324 F117 -26.9(9)
C222 C221 C324 F117 154.9(8)
C224 C221 C324 F117 54(6)
C220 C221 C324 F118 -150.9(8)
C222 C221 C324 F118 31.0(9)
C224 C221 C324 F118 -70(6)
C220 C221 C324 F116 91.9(8)
C222 C221 C324 F116 -86.3(8)
C224 C221 C324 F116 172(7)
C218 C217 C222 C221 0.7(7)
B100 C217 C222 C221 172.6(5)
C220 C221 C222 C217 -0.7(8)
C224 C221 C222 C217 -179.4(5)
C324 C221 C222 C217 177.4(5)
C220 C219 C223 F13 160.7(6)
C218 C219 C223 F13 -21.2(9)
C220 C219 C223 F15 41.3(8)
C218 C219 C223 F15 -140.6(6)
C220 C219 C223 F14 -77.3(7)
C218 C219 C223 F14 100.8(6)
C201 B100 C225 C226 -83.5(5)
C217 B100 C225 C226 38.0(6)
C209 B100 C225 C226 153.9(4)
C201 B100 C225 C230 91.5(5)
C217 B100 C225 C230 -147.0(4)
C209 B100 C225 C230 -31.1(5)
C230 C225 C226 C227 2.0(7)
B100 C225 C226 C227 177.2(4)
C225 C226 C227 C228 -1.1(8)
C225 C226 C227 C231 177.3(4)
C225 C226 C227 C331 -179.7(5)
C226 C227 C228 C229 0.1(8)
C231 C227 C228 C229 -178.3(4)
C331 C227 C228 C229 178.6(5)
C227 C228 C229 C230 0.0(7)
C227 C228 C229 C232 180.0(5)
C228 C229 C230 C225 1.0(7)
C232 C229 C230 C225 -179.0(4)
C226 C225 C230 C229 -1.9(6)
B100 C225 C230 C229 -177.1(4)
C228 C227 C231 F21 -6.1(8)
C226 C227 C231 F21 175.5(6)
C331 C227 C231 F21 66(6)
C228 C227 C231 F20 -134.6(6)
C226 C227 C231 F20 47.0(7)
C331 C227 C231 F20 -63(6)
C228 C227 C231 F19 110.5(6)
C226 C227 C231 F19 -67.9(6)
C331 C227 C231 F19 -178(100)
C228 C227 C331 F119 -83.9(10)
C226 C227 C331 F119 94.7(10)
C231 C227 C331 F119 166(7)
C228 C227 C331 F120 33.8(11)
C226 C227 C331 F120 -147.6(9)
C231 C227 C331 F120 -76(6)
C228 C227 C331 F121 156.2(10)
C226 C227 C331 F121 -25.2(11)
C231 C227 C331 F121 46(6)
C228 C229 C232 F22 107.9(6)
C230 C229 C232 F22 -72.1(7)
C228 C229 C232 F24 -131.1(5)
C230 C229 C232 F24 48.9(7)
C228 C229 C232 F23 -11.9(7)
C230 C229 C232 F23 168.1(5)
Cl01 C005 Cl3 C500 76.5(19)
Cl1 C500 Cl3 C005 -88(2)
